data_7232428
loop_
_publ_author_name
'Gorla, Lingaraju'
'Mart\'i-Centelles, Vicente'
'Altava, Bel\'en'
'Burguete, M. Isabel'
'Luis, Santiago V.'

_publ_section_title
;
 The role of the side chain in the conformational and self-assembly
 patterns of C2-symmetric Val and Phe pseudopeptidic derivatives
;
_journal_issue 14
_journal_name_full CrystEngComm
_journal_page_first 2398
_journal_paper_doi 10.1039/C8CE02088D
_journal_volume 21
_journal_year 2019
_chemical_absolute_configuration syn
_chemical_formula_moiety 'C23 H32 N4 O2'
_chemical_formula_sum 'C23 H32 N4 O2'
_chemical_formula_weight 396.52
_space_group_crystal_system orthorhombic
_space_group_IT_number 18
_space_group_name_Hall 'P 2 2ab'
_space_group_name_H-M_alt 'P 21 21 2'
_symmetry_space_group_name_Hall 'P 2 2ab'
_symmetry_space_group_name_H-M 'P 21 21 2'
_atom_sites_solution_hydrogens mixed
_audit_creation_date 2015-11-20
_audit_creation_method
;
Olex2 1.2
(compiled 2015.01.26 svn.r3150 for OlexSys, GUI svn.r4998)
;
_audit_update_record
;
2018-11-21 deposited with the CCDC.    2019-02-21 downloaded from the CCDC.
;
_cell_angle_alpha 90
_cell_angle_beta 90
_cell_angle_gamma 90
_cell_formula_units_Z 4
_cell_length_a 25.6360(3)
_cell_length_b 16.5436(2)
_cell_length_c 5.05085(6)
_cell_measurement_reflns_used 9880
_cell_measurement_temperature 293(2)
_cell_measurement_theta_max 72.3050
_cell_measurement_theta_min 3.3990
_cell_volume 2142.12(4)
_computing_cell_refinement
;
CrysAlisPro, Agilent Technologies,
Version 1.171.37.31 (release 14-01-2014 CrysAlis171 .NET)
(compiled Jan 14 2014,18:38:05)
;
_computing_data_collection
;
CrysAlisPro, Agilent Technologies,
Version 1.171.37.31 (release 14-01-2014 CrysAlis171 .NET)
(compiled Jan 14 2014,18:38:05)
;
_computing_data_reduction
;
CrysAlisPro, Agilent Technologies,
Version 1.171.37.31 (release 14-01-2014 CrysAlis171 .NET)
(compiled Jan 14 2014,18:38:05)
;
_computing_molecular_graphics 'Olex2 (Dolomanov et al., 2009)'
_computing_publication_material 'Olex2 (Dolomanov et al., 2009)'
_computing_structure_refinement 'ShelXL (Sheldrick, 2008)'
_diffrn_ambient_temperature 293(2)
_diffrn_detector 'CCD plate'
_diffrn_detector_area_resol_mean 10.4051
_diffrn_detector_type Atlas
_diffrn_measured_fraction_theta_full 1.000
_diffrn_measured_fraction_theta_max 0.992
_diffrn_measurement_details
;
#__ type_ start__ end____ width___ exp.time_
  1 omega  -74.00   38.20   0.6000    3.5000
omega____ theta____ kappa____ phi______ frames
    -      -40.0680   77.0000  -30.0000 187

#__ type_ start__ end____ width___ exp.time_
  2 omega  -50.00   35.20   0.6000    3.5000
omega____ theta____ kappa____ phi______ frames
    -      -40.0680   38.0000 -150.0000 142

#__ type_ start__ end____ width___ exp.time_
  3 omega   55.00  127.00   0.6000    3.5000
omega____ theta____ kappa____ phi______ frames
    -       40.0680 -178.0000 -150.0000 120

#__ type_ start__ end____ width___ exp.time_
  4 omega   28.00   88.60   0.6000   21.0000
omega____ theta____ kappa____ phi______ frames
    -      105.5400  -30.0000    0.0000 101

#__ type_ start__ end____ width___ exp.time_
  5 omega   28.00   88.60   0.6000   21.0000
omega____ theta____ kappa____ phi______ frames
    -      105.5400  -30.0000 -120.0000 101

#__ type_ start__ end____ width___ exp.time_
  6 omega  100.00  178.00   0.6000   21.0000
omega____ theta____ kappa____ phi______ frames
    -      105.5400  110.0000  170.0000 130

#__ type_ start__ end____ width___ exp.time_
  7 omega   28.00   88.60   0.6000   21.0000
omega____ theta____ kappa____ phi______ frames
    -      105.5400  -30.0000  120.0000 101

#__ type_ start__ end____ width___ exp.time_
  8 omega   28.00   88.60   0.6000   21.0000
omega____ theta____ kappa____ phi______ frames
    -      105.5400  -30.0000   60.0000 101

#__ type_ start__ end____ width___ exp.time_
  9 omega   31.00   97.00   0.6000   21.0000
omega____ theta____ kappa____ phi______ frames
    -      105.5400  -45.0000  -60.0000 110

#__ type_ start__ end____ width___ exp.time_
 10 omega   16.00  178.00   0.6000   21.0000
omega____ theta____ kappa____ phi______ frames
    -      105.5400    0.0000  -90.0000 270

#__ type_ start__ end____ width___ exp.time_
 11 omega -114.00  -10.80   0.6000    3.5000
omega____ theta____ kappa____ phi______ frames
    -      -40.0680  -57.0000  -30.0000 172

#__ type_ start__ end____ width___ exp.time_
 12 omega -119.00   -6.80   0.6000    3.5000
omega____ theta____ kappa____ phi______ frames
    -      -40.0680  -77.0000   90.0000 187

#__ type_ start__ end____ width___ exp.time_
 13 omega -114.00  -10.80   0.6000    3.5000
omega____ theta____ kappa____ phi______ frames
    -      -40.0680  -57.0000 -120.0000 172

#__ type_ start__ end____ width___ exp.time_
 14 omega   21.00  108.00   0.6000   21.0000
omega____ theta____ kappa____ phi______ frames
    -      105.5400  -94.0000  120.0000 145

#__ type_ start__ end____ width___ exp.time_
 15 omega   44.00  177.20   0.6000   21.0000
omega____ theta____ kappa____ phi______ frames
    -      105.5400   15.0000   90.0000 222

#__ type_ start__ end____ width___ exp.time_
 16 omega   78.00  173.40   0.6000   21.0000
omega____ theta____ kappa____ phi______ frames
    -      105.5400   45.0000  -30.0000 159

#__ type_ start__ end____ width___ exp.time_
 17 omega   94.00  178.00   0.6000   21.0000
omega____ theta____ kappa____ phi______ frames
    -      105.5400  125.0000   30.0000 140
;
_diffrn_measurement_device 'four-circle diffractometer'
_diffrn_measurement_device_type 'SuperNova, Dual, Cu at zero, Atlas'
_diffrn_measurement_method '\w scans'
_diffrn_orient_matrix_UB_11 0.0310902000
_diffrn_orient_matrix_UB_12 0.0719818000
_diffrn_orient_matrix_UB_13 0.1120155000
_diffrn_orient_matrix_UB_21 -0.0496848000
_diffrn_orient_matrix_UB_22 0.0317995000
_diffrn_orient_matrix_UB_23 0.1363066000
_diffrn_orient_matrix_UB_31 0.0132318000
_diffrn_orient_matrix_UB_32 -0.0497833000
_diffrn_orient_matrix_UB_33 0.2488721000
_diffrn_radiation_monochromator mirror
_diffrn_radiation_probe x-ray
_diffrn_radiation_type CuK\a
_diffrn_radiation_wavelength 1.54184
_diffrn_reflns_av_R_equivalents 0.0391
_diffrn_reflns_av_unetI/netI 0.0223
_diffrn_reflns_Laue_measured_fraction_full 1.000
_diffrn_reflns_Laue_measured_fraction_max 0.992
_diffrn_reflns_limit_h_max 31
_diffrn_reflns_limit_h_min -31
_diffrn_reflns_limit_k_max 19
_diffrn_reflns_limit_k_min -20
_diffrn_reflns_limit_l_max 6
_diffrn_reflns_limit_l_min -5
_diffrn_reflns_number 19750
_diffrn_reflns_point_group_measured_fraction_full 1.000
_diffrn_reflns_point_group_measured_fraction_max 0.988
_diffrn_reflns_theta_full 67.684
_diffrn_reflns_theta_max 72.500
_diffrn_reflns_theta_min 3.448
_diffrn_source 'sealed X-ray tube'
_diffrn_source_type 'SuperNova (Cu) X-ray Source'
_exptl_absorpt_coefficient_mu 0.633
_exptl_absorpt_correction_T_max 1.00000
_exptl_absorpt_correction_T_min 0.75172
_exptl_absorpt_correction_type multi-scan
_exptl_absorpt_process_details
;
CrysAlisPro, Agilent Technologies,
Version 1.171.37.31 (release 14-01-2014 CrysAlis171 .NET)
(compiled Jan 14 2014,18:38:05)
Empirical absorption correction using spherical harmonics,
 implemented in SCALE3 ABSPACK scaling algorithm.
Empirical absorption correction using spherical harmonics,
 implemented in SCALE3 ABSPACK scaling algorithm.
;
_exptl_crystal_density_diffrn 1.230
_exptl_crystal_F_000 856
_exptl_crystal_size_max 0.3512
_exptl_crystal_size_mid 0.0585
_exptl_crystal_size_min 0.0346
_refine_diff_density_max 0.138
_refine_diff_density_min -0.161
_refine_diff_density_rms 0.036
_refine_ls_abs_structure_details
;
 Flack x determined using 1601 quotients [(I+)-(I-)]/[(I+)+(I-)]
 (Parsons, Flack and Wagner, Acta Cryst. B69 (2013) 249-259).
;
_refine_ls_abs_structure_Flack -0.03(10)
_refine_ls_extinction_method none
_refine_ls_goodness_of_fit_ref 1.033
_refine_ls_hydrogen_treatment mixed
_refine_ls_matrix_type full
_refine_ls_number_parameters 286
_refine_ls_number_reflns 4201
_refine_ls_number_restraints 6
_refine_ls_restrained_S_all 1.036
_refine_ls_R_factor_all 0.0400
_refine_ls_R_factor_gt 0.0385
_refine_ls_shift/su_max 0.001
_refine_ls_shift/su_mean 0.000
_refine_ls_structure_factor_coef Fsqd
_refine_ls_weighting_details 'w=1/[\s^2^(Fo^2^)+(0.0758P)^2^+0.1340P] where P=(Fo^2^+2Fc^2^)/3'
_refine_ls_weighting_scheme calc
_refine_ls_wR_factor_gt 0.1030
_refine_ls_wR_factor_ref 0.1059
_reflns_Friedel_coverage 0.697
_reflns_Friedel_fraction_full 1.000
_reflns_Friedel_fraction_max 0.983
_reflns_number_gt 4027
_reflns_number_total 4201
_reflns_threshold_expression 'I > 2\s(I)'
_cod_data_source_file c8ce02088d2.cif
_cod_data_source_block str1750
_cod_depositor_comments 'Adding full bibliography for 7232425--7232430.cif.'
_cod_database_code 7232428
_chemical_oxdiff_formula 'C23 H32 N4 O2'
_shelx_space_group_comment
;
The symmetry employed for this shelxl refinement is uniquely defined
by the following loop, which should always be used as a source of
symmetry information in preference to the above space-group names.
They are only intended as comments.
;
_reflns_odcompleteness_completeness 99.87
_reflns_odcompleteness_iscentric 1
_reflns_odcompleteness_theta 66.97
_olex2_refinement_description
;
1. Fixed Uiso
 At 1.2 times of:
  All C(H) groups, All C(H,H) groups
2. Restrained distances
 N4-H4B = N4-H4A = N3-H3 = N2-H2 = N1-H1A = N1-H1B
 0.97 with sigma of 0.02
3.a Ternary CH refined with riding coordinates:
 C16(H16), C7(H7)
3.b Secondary CH2 refined with riding coordinates:
 C3(H3A,H3B), C1(H1C,H1D), C5(H5A,H5B), C2(H2A,H2B), C8(H8A,H8B), C4(H4C,H4D),
 C17(H17A,H17B)
3.c Aromatic/amide H refined with riding coordinates:
 C13(H13), C10(H10), C12(H12), C14(H14), C11(H11), C23(H23), C22(H22),
 C20(H20), C19(H19), C21(H21)
;
_shelx_shelxl_version_number 2014/7
_olex2_submission_special_instructions 'No special instructions were received'

loop_
_space_group_symop_operation_xyz
'x, y, z'
'-x, -y, z'
'x+1/2, -y+1/2, -z'
'-x+1/2, y+1/2, -z'

loop_
_atom_site_label
_atom_site_type_symbol
_atom_site_fract_x
_atom_site_fract_y
_atom_site_fract_z
_atom_site_U_iso_or_equiv
_atom_site_adp_type
_atom_site_occupancy
_atom_site_site_symmetry_order
_atom_site_calc_flag
_atom_site_refinement_flags_posn
O2 O 0.63689(5) 0.34707(10) 0.1521(3) 0.0392(3) Uani 1 1 d .
O1 O 0.90411(6) 0.21724(10) 1.3138(3) 0.0431(3) Uani 1 1 d .
N2 N 0.90013(5) 0.24693(9) 0.8785(3) 0.0301(3) Uani 1 1 d D
N3 N 0.65982(5) 0.34230(10) 0.5823(3) 0.0309(3) Uani 1 1 d D
N4 N 0.54358(7) 0.42651(11) 0.3964(5) 0.0461(4) Uani 1 1 d D
N1 N 0.95225(6) 0.06737(11) 1.1099(5) 0.0456(4) Uani 1 1 d D
C13 C 0.73695(9) 0.06236(14) 0.6994(5) 0.0460(5) Uani 1 1 d .
H13 H 0.7241 0.0337 0.5551 0.055 Uiso 1 1 calc R
C3 C 0.80634(7) 0.34675(13) 0.7109(4) 0.0348(4) Uani 1 1 d .
H3A H 0.8096 0.2904 0.6602 0.042 Uiso 1 1 calc R
H3B H 0.8191 0.3794 0.5650 0.042 Uiso 1 1 calc R
C16 C 0.56738(6) 0.34942(12) 0.4697(4) 0.0329(4) Uani 1 1 d .
H16 H 0.5649 0.3427 0.6621 0.040 Uiso 1 1 calc R
C6 C 0.90249(6) 0.19516(11) 1.0800(4) 0.0301(4) Uani 1 1 d .
C1 C 0.89657(7) 0.33401(12) 0.9157(4) 0.0361(4) Uani 1 1 d .
H1C H 0.9115 0.3610 0.7631 0.043 Uiso 1 1 calc R
H1D H 0.9168 0.3493 1.0701 0.043 Uiso 1 1 calc R
C10 C 0.77583(7) 0.14766(13) 1.1250(4) 0.0406(4) Uani 1 1 d .
H10 H 0.7887 0.1771 1.2676 0.049 Uiso 1 1 calc R
C12 C 0.70783(8) 0.12390(14) 0.8091(5) 0.0430(5) Uani 1 1 d .
H12 H 0.6751 0.1363 0.7407 0.052 Uiso 1 1 calc R
C5 C 0.71566(6) 0.33447(12) 0.5302(4) 0.0321(4) Uani 1 1 d .
H5A H 0.7242 0.3640 0.3702 0.039 Uiso 1 1 calc R
H5B H 0.7239 0.2780 0.5002 0.039 Uiso 1 1 calc R
C14 C 0.78543(8) 0.04316(12) 0.8039(5) 0.0403(4) Uani 1 1 d .
H14 H 0.8048 0.0016 0.7284 0.048 Uiso 1 1 calc R
C11 C 0.72733(8) 0.16673(13) 1.0198(5) 0.0443(5) Uani 1 1 d .
H11 H 0.7079 0.2088 1.0924 0.053 Uiso 1 1 calc R
C2 C 0.84015(7) 0.36214(11) 0.9520(4) 0.0345(4) Uani 1 1 d .
H2A H 0.8251 0.3343 1.1029 0.041 Uiso 1 1 calc R
H2B H 0.8400 0.4196 0.9907 0.041 Uiso 1 1 calc R
C23 C 0.52950(11) 0.16023(17) 0.6310(6) 0.0591(6) Uani 1 1 d .
H23 H 0.5042 0.1875 0.7277 0.071 Uiso 1 1 calc R
C8 C 0.85748(8) 0.06156(13) 1.1347(4) 0.0408(5) Uani 1 1 d .
H8A H 0.8623 0.0038 1.1120 0.049 Uiso 1 1 calc R
H8B H 0.8569 0.0725 1.3234 0.049 Uiso 1 1 calc R
C9 C 0.80546(7) 0.08492(11) 1.0195(4) 0.0341(4) Uani 1 1 d .
C4 C 0.74876(7) 0.36593(12) 0.7556(4) 0.0327(4) Uani 1 1 d .
H4C H 0.7373 0.3415 0.9203 0.039 Uiso 1 1 calc R
H4D H 0.7443 0.4240 0.7706 0.039 Uiso 1 1 calc R
C17 C 0.53663(7) 0.28129(12) 0.3346(5) 0.0399(4) Uani 1 1 d .
H17A H 0.4999 0.2881 0.3751 0.048 Uiso 1 1 calc R
H17B H 0.5407 0.2866 0.1444 0.048 Uiso 1 1 calc R
C15 C 0.62477(6) 0.34564(11) 0.3883(4) 0.0283(3) Uani 1 1 d .
C7 C 0.90447(7) 0.10552(11) 1.0120(4) 0.0336(4) Uani 1 1 d .
H7 H 0.9030 0.0994 0.8192 0.040 Uiso 1 1 calc R
C18 C 0.55281(7) 0.19734(12) 0.4139(5) 0.0397(4) Uani 1 1 d .
C22 C 0.54399(15) 0.0827(2) 0.7030(7) 0.0788(10) Uani 1 1 d .
H22 H 0.5285 0.0585 0.8495 0.095 Uiso 1 1 calc R
C20 C 0.60446(12) 0.07735(17) 0.3491(7) 0.0665(8) Uani 1 1 d .
H20 H 0.6299 0.0498 0.2537 0.080 Uiso 1 1 calc R
C19 C 0.59063(9) 0.15509(14) 0.2760(5) 0.0488(5) Uani 1 1 d .
H19 H 0.6070 0.1793 0.1321 0.059 Uiso 1 1 calc R
C21 C 0.58102(15) 0.04089(17) 0.5604(8) 0.0790(11) Uani 1 1 d .
H21 H 0.5900 -0.0117 0.6076 0.095 Uiso 1 1 calc R
H2 H 0.8987(9) 0.2268(14) 0.714(4) 0.034(6) Uiso 1 1 d D
H3 H 0.6490(10) 0.3393(15) 0.750(4) 0.037(6) Uiso 1 1 d D
H4A H 0.5582(14) 0.441(2) 0.230(6) 0.079(11) Uiso 1 1 d D
H1A H 0.9806(10) 0.0805(19) 0.996(6) 0.065(9) Uiso 1 1 d D
H1B H 0.9609(12) 0.0914(18) 1.275(5) 0.060(9) Uiso 1 1 d D
H4B H 0.5515(12) 0.4655(16) 0.523(5) 0.057(8) Uiso 1 1 d D

loop_
_atom_site_aniso_label
_atom_site_aniso_U_11
_atom_site_aniso_U_22
_atom_site_aniso_U_33
_atom_site_aniso_U_23
_atom_site_aniso_U_13
_atom_site_aniso_U_12
O2 0.0348(6) 0.0604(9) 0.0225(6) -0.0012(6) 0.0006(5) -0.0012(6)
O1 0.0553(8) 0.0496(8) 0.0244(7) -0.0023(6) -0.0019(6) 0.0017(6)
N2 0.0286(6) 0.0368(8) 0.0247(8) 0.0005(6) -0.0006(5) 0.0030(6)
N3 0.0285(7) 0.0426(8) 0.0218(7) -0.0007(6) 0.0014(6) 0.0040(6)
N4 0.0355(8) 0.0399(9) 0.0627(13) -0.0041(9) -0.0027(9) 0.0073(7)
N1 0.0316(8) 0.0423(9) 0.0629(13) 0.0065(9) -0.0017(8) 0.0057(7)
C13 0.0484(11) 0.0473(11) 0.0424(11) -0.0083(9) -0.0050(9) -0.0061(9)
C3 0.0295(8) 0.0481(10) 0.0269(8) -0.0030(8) -0.0007(7) 0.0073(7)
C16 0.0279(8) 0.0404(9) 0.0306(9) -0.0025(7) 0.0002(7) 0.0013(7)
C6 0.0249(7) 0.0403(10) 0.0253(8) 0.0002(7) 0.0014(7) 0.0011(7)
C1 0.0311(8) 0.0363(9) 0.0409(10) 0.0048(8) -0.0071(8) -0.0019(7)
C10 0.0351(9) 0.0464(11) 0.0403(11) -0.0110(9) 0.0019(8) -0.0029(8)
C12 0.0349(9) 0.0471(11) 0.0471(12) 0.0014(9) -0.0028(9) -0.0027(8)
C5 0.0271(7) 0.0445(9) 0.0248(8) -0.0043(7) 0.0005(6) 0.0073(7)
C14 0.0422(9) 0.0344(9) 0.0444(11) -0.0036(8) 0.0051(9) -0.0002(8)
C11 0.0354(9) 0.0452(11) 0.0523(13) -0.0114(10) 0.0038(9) 0.0030(8)
C2 0.0339(8) 0.0369(9) 0.0328(9) -0.0034(7) -0.0036(7) 0.0042(7)
C23 0.0593(13) 0.0570(14) 0.0611(15) -0.0028(12) 0.0086(12) -0.0217(11)
C8 0.0364(9) 0.0405(10) 0.0455(12) 0.0101(9) 0.0007(9) -0.0015(8)
C9 0.0321(8) 0.0331(8) 0.0371(10) 0.0048(8) 0.0049(8) -0.0046(7)
C4 0.0300(8) 0.0413(10) 0.0270(9) -0.0045(7) 0.0005(7) 0.0036(7)
C17 0.0274(8) 0.0466(11) 0.0455(11) -0.0042(9) -0.0036(8) -0.0024(7)
C15 0.0293(7) 0.0298(8) 0.0257(8) -0.0009(7) -0.0003(7) 0.0007(6)
C7 0.0313(8) 0.0367(9) 0.0327(9) 0.0022(7) 0.0017(7) 0.0025(7)
C18 0.0335(8) 0.0394(10) 0.0462(11) -0.0026(8) -0.0049(8) -0.0097(7)
C22 0.107(3) 0.0600(17) 0.0692(19) 0.0172(15) -0.0117(19) -0.0411(18)
C20 0.0642(15) 0.0485(14) 0.087(2) -0.0084(14) -0.0198(16) 0.0075(11)
C19 0.0453(10) 0.0463(11) 0.0548(13) -0.0043(11) -0.0013(10) -0.0002(9)
C21 0.100(2) 0.0386(13) 0.098(3) 0.0080(15) -0.042(2) -0.0145(14)

loop_
_atom_type_symbol
_atom_type_description
_atom_type_scat_dispersion_real
_atom_type_scat_dispersion_imag
_atom_type_scat_source
C C 0.0181 0.0091 'International Tables Vol C Tables 4.2.6.8 and 6.1.1.4'
H H 0.0000 0.0000 'International Tables Vol C Tables 4.2.6.8 and 6.1.1.4'
N N 0.0311 0.0180 'International Tables Vol C Tables 4.2.6.8 and 6.1.1.4'
O O 0.0492 0.0322 'International Tables Vol C Tables 4.2.6.8 and 6.1.1.4'

loop_
_exptl_crystal_face_index_h
_exptl_crystal_face_index_k
_exptl_crystal_face_index_l
_exptl_crystal_face_perp_dist
_exptl_oxdiff_crystal_face_indexfrac_h
_exptl_oxdiff_crystal_face_indexfrac_k
_exptl_oxdiff_crystal_face_indexfrac_l
_exptl_oxdiff_crystal_face_x
_exptl_oxdiff_crystal_face_y
_exptl_oxdiff_crystal_face_z
16 -2 0 0.0173 16.0018 -1.9439 -0.0061 0.3569 -0.8577 0.3070
-16 2 0 0.0173 -16.0018 1.9439 0.0061 -0.3569 0.8577 -0.3070
0 -6 3 0.1227 0.0526 -6.0014 3.0024 -0.0940 0.2158 1.0467
3 5 -3 0.1680 2.9514 5.0118 -3.0032 0.1161 -0.3966 -0.9579
1 11 0 0.0268 0.9354 11.0060 -0.0056 0.8207 0.3027 -0.5369
-1 -11 0 0.0268 -0.9354 -11.0060 0.0056 -0.8207 -0.3027 0.5369
3 8 2 0.0834 2.9634 8.0123 1.9947 0.8923 0.3794 0.1368
-10 8 0 0.0216 -10.0404 7.9664 0.0007 0.2614 0.7523 -0.5293

loop_
_geom_angle_atom_site_label_1
_geom_angle_atom_site_label_2
_geom_angle_atom_site_label_3
_geom_angle
C6 N2 C1 122.73(16)
C6 N2 H2 118.2(15)
C1 N2 H2 119.0(15)
C5 N3 H3 118.0(16)
C15 N3 C5 122.20(15)
C15 N3 H3 119.4(16)
C16 N4 H4A 107(2)
C16 N4 H4B 109.8(19)
H4A N4 H4B 110(3)
C7 N1 H1A 110(2)
C7 N1 H1B 108.2(19)
H1A N1 H1B 105(3)
C12 C13 H13 120.0
C12 C13 C14 120.1(2)
C14 C13 H13 120.0
H3A C3 H3B 107.7
C2 C3 H3A 108.9
C2 C3 H3B 108.9
C2 C3 C4 113.51(16)
C4 C3 H3A 108.9
C4 C3 H3B 108.9
N4 C16 H16 108.9
N4 C16 C17 108.28(16)
N4 C16 C15 111.66(16)
C17 C16 H16 108.9
C15 C16 H16 108.9
C15 C16 C17 110.15(15)
O1 C6 N2 122.78(18)
O1 C6 C7 120.10(17)
N2 C6 C7 117.10(16)
N2 C1 H1C 109.2
N2 C1 H1D 109.2
N2 C1 C2 112.07(15)
H1C C1 H1D 107.9
C2 C1 H1C 109.2
C2 C1 H1D 109.2
C11 C10 H10 119.6
C11 C10 C9 120.8(2)
C9 C10 H10 119.6
C13 C12 H12 120.1
C11 C12 C13 119.7(2)
C11 C12 H12 120.1
N3 C5 H5A 109.1
N3 C5 H5B 109.1
N3 C5 C4 112.58(15)
H5A C5 H5B 107.8
C4 C5 H5A 109.1
C4 C5 H5B 109.1
C13 C14 H14 119.5
C13 C14 C9 121.06(19)
C9 C14 H14 119.5
C10 C11 H11 119.8
C12 C11 C10 120.4(2)
C12 C11 H11 119.8
C3 C2 C1 113.14(16)
C3 C2 H2A 109.0
C3 C2 H2B 109.0
C1 C2 H2A 109.0
C1 C2 H2B 109.0
H2A C2 H2B 107.8
C18 C23 H23 120.0
C22 C23 H23 120.0
C22 C23 C18 120.1(3)
H8A C8 H8B 107.6
C9 C8 H8A 108.6
C9 C8 H8B 108.6
C9 C8 C7 114.63(16)
C7 C8 H8A 108.6
C7 C8 H8B 108.6
C10 C9 C8 121.77(19)
C14 C9 C10 118.02(19)
C14 C9 C8 120.21(18)
C3 C4 H4C 109.4
C3 C4 H4D 109.4
C5 C4 C3 111.08(15)
C5 C4 H4C 109.4
C5 C4 H4D 109.4
H4C C4 H4D 108.0
C16 C17 H17A 108.6
C16 C17 H17B 108.6
H17A C17 H17B 107.6
C18 C17 C16 114.70(16)
C18 C17 H17A 108.6
C18 C17 H17B 108.6
O2 C15 N3 122.89(16)
O2 C15 C16 120.12(16)
N3 C15 C16 116.98(15)
N1 C7 C6 111.81(16)
N1 C7 C8 108.39(16)
N1 C7 H7 108.8
C6 C7 C8 110.10(16)
C6 C7 H7 108.8
C8 C7 H7 108.8
C23 C18 C17 119.9(2)
C19 C18 C23 118.3(2)
C19 C18 C17 121.7(2)
C23 C22 H22 119.6
C21 C22 C23 120.9(3)
C21 C22 H22 119.6
C19 C20 H20 119.8
C21 C20 H20 119.8
C21 C20 C19 120.4(3)
C18 C19 C20 121.0(3)
C18 C19 H19 119.5
C20 C19 H19 119.5
C22 C21 H21 120.3
C20 C21 C22 119.3(3)
C20 C21 H21 120.3

loop_
_geom_bond_atom_site_label_1
_geom_bond_atom_site_label_2
_geom_bond_distance
O2 C15 1.233(2)
O1 C6 1.237(2)
N2 C6 1.332(3)
N2 C1 1.456(2)
N2 H2 0.896(19)
N3 C5 1.461(2)
N3 C15 1.330(2)
N3 H3 0.89(2)
N4 C16 1.462(3)
N4 H4A 0.95(2)
N4 H4B 0.93(2)
N1 C7 1.464(2)
N1 H1A 0.95(2)
N1 H1B 0.95(2)
C13 H13 0.9300
C13 C12 1.379(3)
C13 C14 1.387(3)
C3 H3A 0.9700
C3 H3B 0.9700
C3 C2 1.516(3)
C3 C4 1.526(2)
C16 H16 0.9800
C16 C17 1.535(3)
C16 C15 1.529(2)
C6 C7 1.523(3)
C1 H1C 0.9700
C1 H1D 0.9700
C1 C2 1.530(2)
C10 H10 0.9300
C10 C11 1.389(3)
C10 C9 1.392(3)
C12 H12 0.9300
C12 C11 1.373(3)
C5 H5A 0.9700
C5 H5B 0.9700
C5 C4 1.512(2)
C14 H14 0.9300
C14 C9 1.388(3)
C11 H11 0.9300
C2 H2A 0.9700
C2 H2B 0.9700
C23 H23 0.9300
C23 C18 1.392(3)
C23 C22 1.384(5)
C8 H8A 0.9700
C8 H8B 0.9700
C8 C9 1.506(3)
C8 C7 1.537(3)
C4 H4C 0.9700
C4 H4D 0.9700
C17 H17A 0.9700
C17 H17B 0.9700
C17 C18 1.504(3)
C7 H7 0.9800
C18 C19 1.383(3)
C22 H22 0.9300
C22 C21 1.378(6)
C20 H20 0.9300
C20 C19 1.384(4)
C20 C21 1.365(5)
C19 H19 0.9300
C21 H21 0.9300

loop_
_geom_torsion_atom_site_label_1
_geom_torsion_atom_site_label_2
_geom_torsion_atom_site_label_3
_geom_torsion_atom_site_label_4
_geom_torsion
O1 C6 C7 N1 -59.3(2)
O1 C6 C7 C8 61.2(2)
N2 C6 C7 N1 119.28(19)
N2 C6 C7 C8 -120.17(18)
N2 C1 C2 C3 -63.4(2)
N3 C5 C4 C3 172.50(16)
N4 C16 C17 C18 -173.75(18)
N4 C16 C15 O2 -64.8(2)
N4 C16 C15 N3 114.0(2)
C13 C12 C11 C10 -0.9(4)
C13 C14 C9 C10 -1.1(3)
C13 C14 C9 C8 178.3(2)
C16 C17 C18 C23 88.9(2)
C16 C17 C18 C19 -91.1(2)
C6 N2 C1 C2 -85.9(2)
C1 N2 C6 O1 -3.2(3)
C1 N2 C6 C7 178.21(15)
C12 C13 C14 C9 0.1(4)
C5 N3 C15 O2 -4.3(3)
C5 N3 C15 C16 176.91(16)
C14 C13 C12 C11 0.9(4)
C11 C10 C9 C14 1.1(3)
C11 C10 C9 C8 -178.3(2)
C2 C3 C4 C5 -168.92(16)
C23 C18 C19 C20 1.0(3)
C23 C22 C21 C20 1.5(5)
C9 C10 C11 C12 -0.1(4)
C9 C8 C7 N1 -170.56(19)
C9 C8 C7 C6 66.9(2)
C4 C3 C2 C1 173.61(17)
C17 C16 C15 O2 55.5(2)
C17 C16 C15 N3 -125.62(18)
C17 C18 C19 C20 -178.9(2)
C15 N3 C5 C4 156.10(17)
C15 C16 C17 C18 63.9(2)
C7 C8 C9 C10 -90.7(2)
C7 C8 C9 C14 90.0(2)
C18 C23 C22 C21 -0.7(5)
C22 C23 C18 C17 179.4(2)
C22 C23 C18 C19 -0.5(4)
C19 C20 C21 C22 -1.0(5)
C21 C20 C19 C18 -0.2(4)
